data_7218437
loop_
_publ_author_name
'Hou, Shuang-Shuang'
'Huang, Xuan'
'Guo, Jun-Gu'
'Zheng, Sheng-Run'
'Lei, Jing'
'Tan, Jing-Bo'
'Fan, Jun'
'Zhang, Wei-Guang'

_publ_section_title
;
 Assembly of Cd(ii) coordination polymers: structural variation,
 supramolecular isomers, and temperature/anion-induced solvent-mediated
 structural transformations
;
_journal_issue 4
_journal_name_full CrystEngComm
_journal_page_first 947
_journal_paper_doi 10.1039/C4CE01779J
_journal_volume 17
_journal_year 2015
_chemical_formula_moiety 'C10 H9 Cd Cl N6 O'
_chemical_formula_sum 'C10 H9 Cd Cl N6 O'
_chemical_formula_weight 377.09
_chemical_name_systematic
; 
 ? 
;
_space_group_IT_number 14
_symmetry_cell_setting monoclinic
_symmetry_space_group_name_Hall '-P 2ybc'
_symmetry_space_group_name_H-M 'P 1 21/c 1'
_atom_sites_solution_hydrogens geom
_atom_sites_solution_primary direct
_atom_sites_solution_secondary difmap
_audit_creation_method SHELXL-97
_cell_angle_alpha 90.00
_cell_angle_beta 100.561(3)
_cell_angle_gamma 90.00
_cell_formula_units_Z 4
_cell_length_a 13.270(4)
_cell_length_b 13.217(4)
_cell_length_c 6.920(2)
_cell_measurement_reflns_used 3736
_cell_measurement_temperature 296(2)
_cell_measurement_theta_max 27.91
_cell_measurement_theta_min 2.19
_cell_volume 1193.1(6)
_computing_cell_refinement 'Bruker SAINT'
_computing_data_collection 'Bruker APEX2'
_computing_data_reduction 'Bruker SAINT'
_computing_molecular_graphics 'Bruker SHELXTL'
_computing_publication_material 'Bruker SHELXTL'
_computing_structure_refinement 'SHELXL-97 (Sheldrick, 2008)'
_computing_structure_solution 'SHELXS-97 (Sheldrick, 2008)'
_diffrn_ambient_temperature 296(2)
_diffrn_measured_fraction_theta_full 0.997
_diffrn_measured_fraction_theta_max 0.997
_diffrn_radiation_monochromator graphite
_diffrn_radiation_source 'fine-focus sealed tube'
_diffrn_radiation_type MoK\a
_diffrn_radiation_wavelength 0.71073
_diffrn_reflns_av_R_equivalents 0.0241
_diffrn_reflns_av_sigmaI/netI 0.0281
_diffrn_reflns_limit_h_max 12
_diffrn_reflns_limit_h_min -15
_diffrn_reflns_limit_k_max 15
_diffrn_reflns_limit_k_min -15
_diffrn_reflns_limit_l_max 8
_diffrn_reflns_limit_l_min -8
_diffrn_reflns_number 5863
_diffrn_reflns_theta_full 25.00
_diffrn_reflns_theta_max 25.00
_diffrn_reflns_theta_min 1.56
_exptl_absorpt_coefficient_mu 2.055
_exptl_absorpt_correction_T_max 0.8209
_exptl_absorpt_correction_T_min 0.6841
_exptl_absorpt_correction_type multi-scan
_exptl_absorpt_process_details '(North et al., 1968)'
_exptl_crystal_colour yellow
_exptl_crystal_density_diffrn 2.099
_exptl_crystal_density_method 'not measured'
_exptl_crystal_description rod
_exptl_crystal_F_000 736
_exptl_crystal_size_max 0.20
_exptl_crystal_size_mid 0.10
_exptl_crystal_size_min 0.10
_refine_diff_density_max 1.764
_refine_diff_density_min -1.227
_refine_diff_density_rms 0.139
_refine_ls_extinction_method none
_refine_ls_goodness_of_fit_ref 1.091
_refine_ls_hydrogen_treatment constr
_refine_ls_matrix_type full
_refine_ls_number_parameters 172
_refine_ls_number_reflns 2098
_refine_ls_number_restraints 0
_refine_ls_restrained_S_all 1.091
_refine_ls_R_factor_all 0.0425
_refine_ls_R_factor_gt 0.0392
_refine_ls_shift/su_max 0.001
_refine_ls_shift/su_mean 0.000
_refine_ls_structure_factor_coef Fsqd
_refine_ls_weighting_details 'calc w=1/[\s^2^(Fo^2^)+(0.0505P)^2^+7.9386P] where P=(Fo^2^+2Fc^2^)/3'
_refine_ls_weighting_scheme calc
_refine_ls_wR_factor_gt 0.1108
_refine_ls_wR_factor_ref 0.1127
_reflns_number_gt 1898
_reflns_number_total 2098
_reflns_threshold_expression >2sigma(I)
_cod_data_source_file c4ce01779j2.cif
_cod_data_source_block CdCl2D
_cod_depositor_comments
;
The following automatic conversions were performed:

'_symmetry_cell_setting' value 'Monoclinic' changed to 'monoclinic'
according to
/usr/data/users/saulius/crontab/automatic-downloads/rss-feeds/RSC/lib/dictionaries/cif_core.dic
dictionary named 'cif_core.dic' version 2.4.2 from
2011-04-26.

'_exptl_absorpt_correction_type' value 'MULTI-SCAN'
changed to 'multi-scan' according to
/usr/data/users/saulius/crontab/automatic-downloads/rss-feeds/RSC/lib/dictionaries/cif_core.dic
dictionary named 'cif_core.dic' version 2.4.2 from 2011-04-26.

Automatic conversion script
Id: cif_fix_values 2827 2014-09-09 07:05:25Z andrius 

 Adding full bibliography for 7218434--7218441.cif.
;
_cod_original_sg_symbol_Hall '-P 2ybc  '
_cod_original_sg_symbol_H-M 'P 21/c  '
_cod_database_code 7218437

loop_
_symmetry_equiv_pos_as_xyz
'x, y, z'
'-x, y+1/2, -z+1/2'
'-x, -y, -z'
'x, -y-1/2, z-1/2'

loop_
_atom_site_label
_atom_site_type_symbol
_atom_site_fract_x
_atom_site_fract_y
_atom_site_fract_z
_atom_site_U_iso_or_equiv
_atom_site_adp_type
_atom_site_occupancy
_atom_site_symmetry_multiplicity
_atom_site_calc_flag
_atom_site_refinement_flags
Cd1 Cd 0.77517(3) 0.31927(3) 0.80572(7) 0.02529(18) Uani 1 1 d .
Cl1 Cl 0.66122(12) 0.19666(12) 0.9519(2) 0.0321(4) Uani 1 1 d .
O1W O 0.8670(3) 0.3138(3) 1.1489(7) 0.0327(10) Uani 1 1 d .
H1W H 0.9250 0.2863 1.1428 0.049 Uiso 1 1 d R
H2W H 0.8734 0.3769 1.1824 0.049 Uiso 1 1 d R
N1 N 0.7017(4) 0.4682(4) 0.8636(8) 0.0270(11) Uani 1 1 d .
N2 N 0.6767(4) 0.6328(4) 0.8659(7) 0.0230(10) Uani 1 1 d .
N3 N 1.0004(4) 0.3402(4) 0.6976(9) 0.0319(12) Uani 1 1 d .
N4 N 0.9242(4) 0.3993(4) 0.7406(8) 0.0301(12) Uani 1 1 d .
N5 N 0.9558(4) 0.4940(4) 0.7641(8) 0.0312(12) Uani 1 1 d .
N6 N 1.0526(4) 0.4984(4) 0.7366(8) 0.0268(11) Uani 1 1 d .
C1 C 0.7461(4) 0.5569(4) 0.8719(9) 0.0271(13) Uani 1 1 d .
H1 H 0.8162 0.5666 0.8809 0.033 Uiso 1 1 calc R
C2 C 0.5990(5) 0.4868(5) 0.8534(10) 0.0347(15) Uani 1 1 d .
H2 H 0.5485 0.4375 0.8475 0.042 Uiso 1 1 calc R
C3 C 0.5828(5) 0.5877(5) 0.8533(10) 0.0330(14) Uani 1 1 d .
H3 H 0.5201 0.6202 0.8461 0.040 Uiso 1 1 calc R
C4 C 0.7002(4) 0.7390(4) 0.8657(8) 0.0224(12) Uani 1 1 d .
C5 C 0.6269(5) 0.8102(4) 0.8917(9) 0.0283(13) Uani 1 1 d .
H5 H 0.5621 0.7897 0.9089 0.034 Uiso 1 1 calc R
C6 C 0.6514(5) 0.9122(5) 0.8918(9) 0.0297(13) Uani 1 1 d .
H6 H 0.6025 0.9601 0.9090 0.036 Uiso 1 1 calc R
C7 C 0.7471(5) 0.9436(5) 0.8667(9) 0.0286(13) Uani 1 1 d .
H7 H 0.7626 1.0122 0.8674 0.034 Uiso 1 1 calc R
C8 C 0.8208(4) 0.8721(4) 0.8401(8) 0.0225(12) Uani 1 1 d .
C9 C 0.7971(5) 0.7694(4) 0.8404(9) 0.0259(13) Uani 1 1 d .
H9 H 0.8461 0.7214 0.8238 0.031 Uiso 1 1 calc R
C10 C 1.0779(4) 0.4030(4) 0.6961(9) 0.0241(12) Uani 1 1 d .

loop_
_atom_site_aniso_label
_atom_site_aniso_U_11
_atom_site_aniso_U_22
_atom_site_aniso_U_33
_atom_site_aniso_U_23
_atom_site_aniso_U_13
_atom_site_aniso_U_12
Cd1 0.0249(3) 0.0217(3) 0.0299(3) 0.00006(17) 0.00677(18) -0.00179(16)
Cl1 0.0315(8) 0.0309(8) 0.0321(8) 0.0047(6) 0.0012(6) -0.0098(6)
O1W 0.025(2) 0.021(2) 0.050(3) -0.0039(19) 0.001(2) -0.0005(17)
N1 0.024(3) 0.025(3) 0.031(3) -0.002(2) 0.003(2) -0.002(2)
N2 0.024(2) 0.021(2) 0.025(3) 0.0000(19) 0.0053(19) 0.0010(19)
N3 0.027(3) 0.022(3) 0.047(3) -0.003(2) 0.009(2) 0.001(2)
N4 0.022(3) 0.028(3) 0.041(3) 0.000(2) 0.009(2) 0.003(2)
N5 0.027(3) 0.026(3) 0.041(3) -0.004(2) 0.007(2) -0.002(2)
N6 0.022(2) 0.024(3) 0.035(3) -0.002(2) 0.006(2) 0.003(2)
C1 0.021(3) 0.026(3) 0.035(3) 0.000(3) 0.005(2) 0.001(2)
C2 0.024(3) 0.032(3) 0.049(4) 0.002(3) 0.009(3) -0.006(3)
C3 0.022(3) 0.033(3) 0.046(4) 0.003(3) 0.012(3) 0.003(3)
C4 0.020(3) 0.025(3) 0.022(3) 0.004(2) 0.002(2) 0.000(2)
C5 0.026(3) 0.029(3) 0.031(3) -0.001(3) 0.008(3) 0.003(2)
C6 0.024(3) 0.027(3) 0.038(4) -0.002(3) 0.004(3) 0.008(2)
C7 0.029(3) 0.025(3) 0.031(3) -0.002(3) 0.004(3) 0.002(2)
C8 0.023(3) 0.024(3) 0.020(3) -0.001(2) 0.002(2) -0.002(2)
C9 0.027(3) 0.022(3) 0.029(3) 0.002(2) 0.006(2) 0.004(2)
C10 0.024(3) 0.021(3) 0.027(3) -0.002(2) 0.002(2) -0.003(2)

loop_
_atom_type_symbol
_atom_type_description
_atom_type_scat_dispersion_real
_atom_type_scat_dispersion_imag
_atom_type_scat_source
C C 0.0033 0.0016 'International Tables Vol C Tables 4.2.6.8 and 6.1.1.4'
H H 0.0000 0.0000 'International Tables Vol C Tables 4.2.6.8 and 6.1.1.4'
Cd Cd -0.8075 1.2024 'International Tables Vol C Tables 4.2.6.8 and 6.1.1.4'
Cl Cl 0.1484 0.1585 'International Tables Vol C Tables 4.2.6.8 and 6.1.1.4'
N N 0.0061 0.0033 'International Tables Vol C Tables 4.2.6.8 and 6.1.1.4'
O O 0.0106 0.0060 'International Tables Vol C Tables 4.2.6.8 and 6.1.1.4'

loop_
_geom_angle_atom_site_label_1
_geom_angle_atom_site_label_2
_geom_angle_atom_site_label_3
_geom_angle
_geom_angle_site_symmetry_1
_geom_angle_site_symmetry_3
N1 Cd1 N4 92.70(17) . .
N1 Cd1 O1W 90.46(16) . .
N4 Cd1 O1W 85.03(17) . .
N1 Cd1 O1W 161.58(17) . 4_565
N4 Cd1 O1W 74.91(16) . 4_565
O1W Cd1 O1W 101.74(14) . 4_565
N1 Cd1 Cl1 100.17(13) . .
N4 Cd1 Cl1 160.12(13) . .
O1W Cd1 Cl1 79.81(11) . .
O1W Cd1 Cl1 95.58(11) 4_565 .
N1 Cd1 Cl1 92.38(13) . 4_565
N4 Cd1 Cl1 102.51(14) . 4_565
O1W Cd1 Cl1 171.80(11) . 4_565
O1W Cd1 Cl1 77.47(11) 4_565 4_565
Cl1 Cd1 Cl1 92.11(5) . 4_565
Cd1 Cl1 Cd1 97.94(5) . 4_566
Cd1 O1W Cd1 104.19(15) . 4_566
Cd1 O1W H1W 104.7 . .
Cd1 O1W H1W 103.7 4_566 .
Cd1 O1W H2W 103.7 . .
Cd1 O1W H2W 126.4 4_566 .
H1W O1W H2W 112.0 . .
C1 N1 C2 106.1(5) . .
C1 N1 Cd1 125.6(4) . .
C2 N1 Cd1 127.0(4) . .
C1 N2 C3 106.5(5) . .
C1 N2 C4 125.1(5) . .
C3 N2 C4 128.3(5) . .
C10 N3 N4 104.7(5) . .
N5 N4 N3 109.9(5) . .
N5 N4 Cd1 131.3(4) . .
N3 N4 Cd1 118.0(4) . .
N4 N5 N6 108.4(5) . .
N5 N6 C10 105.8(5) . .
N1 C1 N2 111.3(5) . .
N1 C1 H1 124.3 . .
N2 C1 H1 124.3 . .
C3 C2 N1 109.4(5) . .
C3 C2 H2 125.3 . .
N1 C2 H2 125.3 . .
C2 C3 N2 106.7(5) . .
C2 C3 H3 126.7 . .
N2 C3 H3 126.7 . .
C5 C4 C9 120.5(6) . .
C5 C4 N2 120.3(5) . .
C9 C4 N2 119.3(5) . .
C6 C5 C4 119.2(6) . .
C6 C5 H5 120.4 . .
C4 C5 H5 120.4 . .
C7 C6 C5 121.0(6) . .
C7 C6 H6 119.5 . .
C5 C6 H6 119.5 . .
C6 C7 C8 119.8(6) . .
C6 C7 H7 120.1 . .
C8 C7 H7 120.1 . .
C9 C8 C7 119.7(5) . .
C9 C8 C10 119.0(5) . 2_756
C7 C8 C10 121.3(5) . 2_756
C4 C9 C8 119.8(5) . .
C4 C9 H9 120.1 . .
C8 C9 H9 120.1 . .
N3 C10 N6 111.2(5) . .
N3 C10 C8 124.3(5) . 2_746
N6 C10 C8 124.5(5) . 2_746

loop_
_geom_bond_atom_site_label_1
_geom_bond_atom_site_label_2
_geom_bond_distance
_geom_bond_site_symmetry_2
Cd1 N1 2.264(5) .
Cd1 N4 2.358(5) .
Cd1 O1W 2.464(5) .
Cd1 O1W 2.498(4) 4_565
Cd1 Cl1 2.5490(16) .
Cd1 Cl1 2.6396(17) 4_565
Cl1 Cd1 2.6396(17) 4_566
O1W Cd1 2.498(4) 4_566
O1W H1W 0.8589 .
O1W H2W 0.8658 .
N1 C1 1.308(8) .
N1 C2 1.374(8) .
N2 C1 1.358(7) .
N2 C3 1.370(8) .
N2 C4 1.438(8) .
N3 C10 1.323(8) .
N3 N4 1.353(7) .
N4 N5 1.320(7) .
N5 N6 1.334(7) .
N6 C10 1.348(7) .
C1 H1 0.9300 .
C2 C3 1.351(9) .
C2 H2 0.9300 .
C3 H3 0.9300 .
C4 C5 1.389(8) .
C4 C9 1.389(8) .
C5 C6 1.387(8) .
C5 H5 0.9300 .
C6 C7 1.376(9) .
C6 H6 0.9300 .
C7 C8 1.396(8) .
C7 H7 0.9300 .
C8 C9 1.393(8) .
C8 C10 1.470(8) 2_756
C9 H9 0.9300 .
C10 C8 1.470(8) 2_746

loop_
_geom_torsion_atom_site_label_1
_geom_torsion_atom_site_label_2
_geom_torsion_atom_site_label_3
_geom_torsion_atom_site_label_4
_geom_torsion
_geom_torsion_site_symmetry_1
_geom_torsion_site_symmetry_4
N1 Cd1 Cl1 Cd1 -94.28(14) . 4_566
N4 Cd1 Cl1 Cd1 35.3(4) . 4_566
O1W Cd1 Cl1 Cd1 -5.65(10) . 4_566
O1W Cd1 Cl1 Cd1 95.31(11) 4_565 4_566
Cl1 Cd1 Cl1 Cd1 172.92(6) 4_565 4_566
N1 Cd1 O1W Cd1 106.35(18) . 4_566
N4 Cd1 O1W Cd1 -160.98(18) . 4_566
O1W Cd1 O1W Cd1 -87.5(2) 4_565 4_566
Cl1 Cd1 O1W Cd1 6.11(11) . 4_566
Cl1 Cd1 O1W Cd1 -3.9(9) 4_565 4_566
N4 Cd1 N1 C1 -6.4(5) . .
O1W Cd1 N1 C1 78.7(5) . .
O1W Cd1 N1 C1 -53.3(8) 4_565 .
Cl1 Cd1 N1 C1 158.4(5) . .
Cl1 Cd1 N1 C1 -109.0(5) 4_565 .
N4 Cd1 N1 C2 158.1(5) . .
O1W Cd1 N1 C2 -116.8(5) . .
O1W Cd1 N1 C2 111.2(6) 4_565 .
Cl1 Cd1 N1 C2 -37.1(5) . .
Cl1 Cd1 N1 C2 55.5(5) 4_565 .
C10 N3 N4 N5 -0.1(7) . .
C10 N3 N4 Cd1 -171.4(4) . .
N1 Cd1 N4 N5 9.7(6) . .
O1W Cd1 N4 N5 -80.5(5) . .
O1W Cd1 N4 N5 175.9(6) 4_565 .
Cl1 Cd1 N4 N5 -120.8(5) . .
Cl1 Cd1 N4 N5 102.7(5) 4_565 .
N1 Cd1 N4 N3 178.8(5) . .
O1W Cd1 N4 N3 88.6(4) . .
O1W Cd1 N4 N3 -15.0(4) 4_565 .
Cl1 Cd1 N4 N3 48.2(7) . .
Cl1 Cd1 N4 N3 -88.2(4) 4_565 .
N3 N4 N5 N6 0.1(7) . .
Cd1 N4 N5 N6 169.9(4) . .
N4 N5 N6 C10 -0.1(7) . .
C2 N1 C1 N2 -0.5(7) . .
Cd1 N1 C1 N2 166.6(4) . .
C3 N2 C1 N1 0.1(7) . .
C4 N2 C1 N1 -177.8(5) . .
C1 N1 C2 C3 0.8(8) . .
Cd1 N1 C2 C3 -166.2(5) . .
N1 C2 C3 N2 -0.7(8) . .
C1 N2 C3 C2 0.3(7) . .
C4 N2 C3 C2 178.2(6) . .
C1 N2 C4 C5 -169.4(6) . .
C3 N2 C4 C5 13.1(9) . .
C1 N2 C4 C9 10.2(8) . .
C3 N2 C4 C9 -167.3(6) . .
C9 C4 C5 C6 0.1(9) . .
N2 C4 C5 C6 179.8(5) . .
C4 C5 C6 C7 -0.1(10) . .
C5 C6 C7 C8 0.2(10) . .
C6 C7 C8 C9 -0.4(9) . .
C6 C7 C8 C10 177.2(5) . 2_756
C5 C4 C9 C8 -0.3(9) . .
N2 C4 C9 C8 -180.0(5) . .
C7 C8 C9 C4 0.5(9) . .
C10 C8 C9 C4 -177.1(5) 2_756 .
N4 N3 C10 N6 0.1(7) . .
N4 N3 C10 C8 178.6(5) . 2_746
N5 N6 C10 N3 0.0(7) . .
N5 N6 C10 C8 -178.5(5) . 2_746
